data_4107240
loop_
_publ_author_name
'Alessandro Zanardi'
'Maxim A. Novikov'
'Eddy Martin'
'Jordi Benet-Buchholz'
'Vladimir V. Grushin'

_publ_section_title
;
 Direct Cupration of Fluoroform
;
_journal_name_full 'Journal of the American Chemical Society'
_journal_page_first 20901
_journal_page_last 20913
_journal_paper_doi 10.1021/ja2081026
_journal_volume 133
_journal_year 2011
_chemical_formula_sum 'C18 H36 Br2 Cu2 O4'
_chemical_formula_weight 603.37
_chemical_name_systematic
; 
 ? 
;
_space_group_IT_number 14
_symmetry_cell_setting monoclinic
_symmetry_space_group_name_Hall '-P 2ybc'
_symmetry_space_group_name_H-M 'P 1 21/c 1'
_atom_sites_solution_hydrogens geom
_atom_sites_solution_primary direct
_atom_sites_solution_secondary difmap
_audit_creation_method SHELXL-97
_cell_angle_alpha 90.00
_cell_angle_beta 114.292(4)
_cell_angle_gamma 90.00
_cell_formula_units_Z 4
_cell_length_a 11.3451(10)
_cell_length_b 21.5829(19)
_cell_length_c 11.1733(10)
_cell_measurement_reflns_used 9932
_cell_measurement_temperature 100(2)
_cell_measurement_theta_max 33.04
_cell_measurement_theta_min 2.18
_cell_volume 2493.7(4)
_computing_cell_refinement 'Bruker APEX2 v2009.1-0'
_computing_data_collection 'Bruker APEX2 v2009.1-0'
_computing_data_reduction 'Bruker SAINT V7.60A'
_computing_molecular_graphics 'Bruker SHELXTL'
_computing_publication_material 'Bruker SHELXTL'
_computing_structure_refinement 'SHELXS-97 (Sheldrick, 2008)'
_computing_structure_solution 'SHELXS-97 (Sheldrick, 2008)'
_diffrn_ambient_temperature 100(2)
_diffrn_detector_area_resol_mean 512
_diffrn_detector_type '4K CCD area detector APEX II'
_diffrn_measured_fraction_theta_full 0.987
_diffrn_measured_fraction_theta_max 0.905
_diffrn_measurement_device_type 'Kappa 4-axis goniometer bruker-nonius'
_diffrn_measurement_method
;
 Fullsphere data collection, phi and omega scans
;
_diffrn_measurement_specimen_support 'magnetic support whith 10 micron nylon fiber cryoloop'
_diffrn_radiation_monochromator 'Multilayer Montel 200 mirrors'
_diffrn_radiation_type MoK\a
_diffrn_radiation_wavelength 0.71073
_diffrn_reflns_av_R_equivalents 0.0523
_diffrn_reflns_av_sigmaI/netI 0.0651
_diffrn_reflns_limit_h_max 16
_diffrn_reflns_limit_h_min -17
_diffrn_reflns_limit_k_max 28
_diffrn_reflns_limit_k_min -32
_diffrn_reflns_limit_l_max 17
_diffrn_reflns_limit_l_min -16
_diffrn_reflns_number 23735
_diffrn_reflns_theta_full 25.00
_diffrn_reflns_theta_max 33.36
_diffrn_reflns_theta_min 1.89
_diffrn_source 'rotating anode X-ray tube'
_diffrn_source_current 70
_diffrn_source_power 50
_diffrn_source_size '3 mm x 0.3 mm fine focus'
_diffrn_source_type 'Bruker-Nonius FR 591'
_exptl_absorpt_coefficient_mu 4.928
_exptl_absorpt_correction_T_max 1.00
_exptl_absorpt_correction_T_min 0.69
_exptl_absorpt_correction_type empirical
_exptl_absorpt_process_details
; 
 SADABS Version 2008/1 Bruker-Nonius
 Blessing, Acta Cryst. (1995) A51 33-38
;
_exptl_crystal_colour colourless
_exptl_crystal_density_diffrn 1.607
_exptl_crystal_description block
_exptl_crystal_F_000 1216
_exptl_crystal_size_max 0.20
_exptl_crystal_size_mid 0.20
_exptl_crystal_size_min 0.10
_refine_diff_density_max 1.321
_refine_diff_density_min -0.710
_refine_diff_density_rms 0.141
_refine_ls_extinction_method none
_refine_ls_goodness_of_fit_ref 1.040
_refine_ls_hydrogen_treatment noref
_refine_ls_matrix_type full
_refine_ls_number_parameters 247
_refine_ls_number_reflns 8753
_refine_ls_number_restraints 0
_refine_ls_restrained_S_all 1.040
_refine_ls_R_factor_all 0.0686
_refine_ls_R_factor_gt 0.0437
_refine_ls_shift/su_max 0.001
_refine_ls_shift/su_mean 0.000
_refine_ls_structure_factor_coef Fsqd
_refine_ls_weighting_details 'calc w=1/[\s^2^(Fo^2^)+(0.0511P)^2^+0.4683P] where P=(Fo^2^+2Fc^2^)/3'
_refine_ls_weighting_scheme calc
_refine_ls_wR_factor_gt 0.1005
_refine_ls_wR_factor_ref 0.1104
_reflns_number_gt 6535
_reflns_number_total 8753
_reflns_threshold_expression >2sigma(I)
_cod_data_source_file ja2081026_si_001_5.cif
_cod_data_source_block 5_az0811
_cod_database_code 4107240

loop_
_symmetry_equiv_pos_as_xyz
'x, y, z'
'-x, y+1/2, -z+1/2'
'-x, -y, -z'
'x, -y-1/2, z-1/2'

loop_
_atom_site_label
_atom_site_type_symbol
_atom_site_fract_x
_atom_site_fract_y
_atom_site_fract_z
_atom_site_U_iso_or_equiv
_atom_site_adp_type
_atom_site_occupancy
_atom_site_symmetry_multiplicity
_atom_site_calc_flag
_atom_site_refinement_flags
Cu1 Cu 0.42634(3) 0.380496(15) 0.69838(3) 0.02068(9) Uani 1 1 d .
Cu2 Cu 0.14246(3) 0.353193(15) 0.51628(3) 0.02118(9) Uani 1 1 d .
Br1 Br 0.33078(2) 0.370286(12) 0.46195(3) 0.02046(7) Uani 1 1 d .
Br2 Br 0.22698(2) 0.403058(12) 0.72652(3) 0.02208(8) Uani 1 1 d .
O1 O 0.65400(16) 0.33158(8) 0.91450(18) 0.0179(4) Uani 1 1 d .
O2 O 0.68699(16) 0.41944(8) 0.86016(19) 0.0192(4) Uani 1 1 d .
O3 O -0.04135(16) 0.25364(8) 0.40013(19) 0.0196(4) Uani 1 1 d .
O4 O -0.12204(16) 0.33950(8) 0.32643(18) 0.0183(4) Uani 1 1 d .
C1 C 0.5989(2) 0.37620(12) 0.8308(3) 0.0172(5) Uani 1 1 d .
C2 C 0.5818(2) 0.27511(12) 0.9234(3) 0.0188(5) Uani 1 1 d .
C3 C 0.6860(3) 0.23729(13) 1.0287(3) 0.0238(6) Uani 1 1 d .
H3A H 0.7540 0.2268 0.9994 0.036 Uiso 1 1 calc R
H3B H 0.6481 0.1991 1.0448 0.036 Uiso 1 1 calc R
H3C H 0.7234 0.2615 1.1100 0.036 Uiso 1 1 calc R
C4 C 0.4772(2) 0.29403(13) 0.9657(3) 0.0230(6) Uani 1 1 d .
H4A H 0.5149 0.3185 1.0465 0.034 Uiso 1 1 calc R
H4B H 0.4359 0.2569 0.9816 0.034 Uiso 1 1 calc R
H4C H 0.4124 0.3190 0.8964 0.034 Uiso 1 1 calc R
C5 C 0.5305(3) 0.24141(14) 0.7934(3) 0.0308(7) Uani 1 1 d .
H5A H 0.4639 0.2667 0.7268 0.046 Uiso 1 1 calc R
H5B H 0.4928 0.2018 0.8024 0.046 Uiso 1 1 calc R
H5C H 0.6013 0.2339 0.7666 0.046 Uiso 1 1 calc R
C6 C 0.6706(2) 0.47574(12) 0.7773(3) 0.0208(6) Uani 1 1 d .
C7 C 0.5470(3) 0.50983(14) 0.7567(3) 0.0301(7) Uani 1 1 d .
H7A H 0.4724 0.4847 0.7016 0.045 Uiso 1 1 calc R
H7B H 0.5448 0.5495 0.7133 0.045 Uiso 1 1 calc R
H7C H 0.5439 0.5173 0.8418 0.045 Uiso 1 1 calc R
C8 C 0.6764(3) 0.45612(14) 0.6507(3) 0.0287(7) Uani 1 1 d .
H8A H 0.7552 0.4319 0.6699 0.043 Uiso 1 1 calc R
H8B H 0.6772 0.4929 0.5997 0.043 Uiso 1 1 calc R
H8C H 0.6006 0.4307 0.6001 0.043 Uiso 1 1 calc R
C9 C 0.7876(3) 0.51412(14) 0.8610(3) 0.0316(7) Uani 1 1 d .
H9A H 0.7829 0.5244 0.9443 0.047 Uiso 1 1 calc R
H9B H 0.7890 0.5524 0.8144 0.047 Uiso 1 1 calc R
H9C H 0.8666 0.4903 0.8785 0.047 Uiso 1 1 calc R
C10 C -0.0154(2) 0.31329(12) 0.4113(3) 0.0169(5) Uani 1 1 d .
C11 C 0.0499(2) 0.20759(12) 0.4903(3) 0.0212(6) Uani 1 1 d .
C12 C 0.0560(4) 0.21791(17) 0.6257(4) 0.0396(8) Uani 1 1 d .
H12A H 0.0850 0.2603 0.6540 0.059 Uiso 1 1 calc R
H12B H 0.1170 0.1885 0.6869 0.059 Uiso 1 1 calc R
H12C H -0.0300 0.2116 0.6246 0.059 Uiso 1 1 calc R
C13 C -0.0151(3) 0.14704(14) 0.4306(4) 0.0448(11) Uani 1 1 d .
H13A H 0.0352 0.1124 0.4841 0.067 Uiso 1 1 calc R
H13B H -0.0199 0.1433 0.3413 0.067 Uiso 1 1 calc R
H13C H -0.1026 0.1462 0.4277 0.067 Uiso 1 1 calc R
C14 C 0.1813(2) 0.21161(13) 0.4874(3) 0.0266(6) Uani 1 1 d .
H14A H 0.2264 0.2486 0.5354 0.040 Uiso 1 1 calc R
H14B H 0.1712 0.2142 0.3961 0.040 Uiso 1 1 calc R
H14C H 0.2317 0.1746 0.5287 0.040 Uiso 1 1 calc R
C15 C -0.1368(2) 0.40836(11) 0.3178(3) 0.0180(5) Uani 1 1 d .
C16 C -0.1365(3) 0.43169(14) 0.4452(3) 0.0260(6) Uani 1 1 d .
H16A H -0.1991 0.4080 0.4664 0.039 Uiso 1 1 calc R
H16B H -0.1602 0.4756 0.4363 0.039 Uiso 1 1 calc R
H16C H -0.0499 0.4266 0.5157 0.039 Uiso 1 1 calc R
C17 C -0.0339(3) 0.43799(13) 0.2839(3) 0.0276(6) Uani 1 1 d .
H17A H -0.0539 0.4820 0.2643 0.041 Uiso 1 1 calc R
H17B H -0.0312 0.4173 0.2069 0.041 Uiso 1 1 calc R
H17C H 0.0504 0.4339 0.3584 0.041 Uiso 1 1 calc R
C18 C -0.2695(3) 0.41624(14) 0.2061(3) 0.0270(7) Uani 1 1 d .
H18A H -0.3348 0.3967 0.2299 0.041 Uiso 1 1 calc R
H18B H -0.2703 0.3966 0.1266 0.041 Uiso 1 1 calc R
H18C H -0.2889 0.4605 0.1897 0.041 Uiso 1 1 calc R

loop_
_atom_site_aniso_label
_atom_site_aniso_U_11
_atom_site_aniso_U_22
_atom_site_aniso_U_33
_atom_site_aniso_U_23
_atom_site_aniso_U_13
_atom_site_aniso_U_12
Cu1 0.01497(14) 0.01894(16) 0.02369(17) 0.00274(13) 0.00348(12) -0.00245(11)
Cu2 0.01486(14) 0.01661(16) 0.02736(18) 0.00093(12) 0.00393(12) -0.00111(11)
Br1 0.01740(12) 0.02067(13) 0.02234(13) 0.00136(9) 0.00720(9) -0.00241(9)
Br2 0.01772(12) 0.02150(13) 0.02489(14) -0.00065(10) 0.00662(10) 0.00183(9)
O1 0.0147(7) 0.0196(9) 0.0197(9) 0.0030(7) 0.0074(7) -0.0019(7)
O2 0.0152(8) 0.0183(9) 0.0238(9) 0.0033(7) 0.0077(7) -0.0031(6)
O3 0.0142(8) 0.0152(8) 0.0282(10) 0.0014(7) 0.0075(7) 0.0006(6)
O4 0.0147(7) 0.0154(8) 0.0222(9) -0.0007(7) 0.0050(7) 0.0019(6)
C1 0.0158(10) 0.0224(12) 0.0170(11) 0.0000(9) 0.0105(9) -0.0005(9)
C2 0.0172(11) 0.0177(12) 0.0216(12) 0.0020(10) 0.0081(9) -0.0025(9)
C3 0.0208(12) 0.0219(13) 0.0295(15) 0.0064(11) 0.0113(11) 0.0017(10)
C4 0.0197(12) 0.0260(14) 0.0262(14) 0.0083(11) 0.0123(10) 0.0012(10)
C5 0.0420(17) 0.0269(15) 0.0222(14) -0.0041(11) 0.0120(13) -0.0094(13)
C6 0.0182(11) 0.0149(11) 0.0313(14) 0.0023(10) 0.0121(10) -0.0019(9)
C7 0.0259(13) 0.0194(13) 0.0460(19) 0.0030(12) 0.0159(13) 0.0014(10)
C8 0.0331(15) 0.0240(14) 0.0334(16) 0.0045(12) 0.0181(13) -0.0038(11)
C9 0.0252(13) 0.0249(14) 0.0404(18) 0.0015(13) 0.0091(12) -0.0104(11)
C10 0.0168(10) 0.0167(11) 0.0200(12) -0.0002(9) 0.0104(9) 0.0015(9)
C11 0.0162(11) 0.0157(12) 0.0311(15) 0.0061(10) 0.0090(10) 0.0018(9)
C12 0.0453(19) 0.044(2) 0.0375(19) 0.0176(15) 0.0251(15) 0.0175(16)
C13 0.0207(13) 0.0198(15) 0.076(3) 0.0035(15) 0.0016(15) -0.0021(11)
C14 0.0179(12) 0.0227(13) 0.0399(17) 0.0056(12) 0.0128(11) 0.0019(10)
C15 0.0179(11) 0.0137(11) 0.0211(12) -0.0011(9) 0.0067(9) 0.0028(9)
C16 0.0297(14) 0.0247(14) 0.0235(13) -0.0035(11) 0.0107(11) 0.0059(11)
C17 0.0285(14) 0.0198(13) 0.0413(18) 0.0050(12) 0.0210(13) 0.0046(11)
C18 0.0232(13) 0.0228(13) 0.0267(14) -0.0010(11) 0.0019(11) 0.0057(10)

loop_
_atom_type_symbol
_atom_type_description
_atom_type_scat_dispersion_real
_atom_type_scat_dispersion_imag
_atom_type_scat_source
C C 0.0033 0.0016 'International Tables Vol C Tables 4.2.6.8 and 6.1.1.4'
H H 0.0000 0.0000 'International Tables Vol C Tables 4.2.6.8 and 6.1.1.4'
O O 0.0106 0.0060 'International Tables Vol C Tables 4.2.6.8 and 6.1.1.4'
Br Br -0.2901 2.4595 'International Tables Vol C Tables 4.2.6.8 and 6.1.1.4'
Cu Cu 0.3201 1.2651 'International Tables Vol C Tables 4.2.6.8 and 6.1.1.4'

loop_
_geom_angle_atom_site_label_1
_geom_angle_atom_site_label_2
_geom_angle_atom_site_label_3
_geom_angle
C1 Cu1 Br1 134.27(9)
C1 Cu1 Br2 127.93(9)
Br1 Cu1 Br2 97.777(15)
C10 Cu2 Br2 134.86(9)
C10 Cu2 Br1 127.33(9)
Br2 Cu2 Br1 97.801(15)
Cu1 Br1 Cu2 77.881(15)
Cu2 Br2 Cu1 78.679(15)
C1 O1 C2 122.27(19)
C1 O2 C6 122.57(19)
C10 O3 C11 121.55(19)
C10 O4 C15 121.23(19)
O2 C1 O1 104.8(2)
O2 C1 Cu1 126.47(19)
O1 C1 Cu1 128.73(19)
O1 C2 C4 108.9(2)
O1 C2 C5 109.5(2)
C4 C2 C5 113.0(2)
O1 C2 C3 102.51(19)
C4 C2 C3 111.5(2)
C5 C2 C3 110.8(2)
O2 C6 C8 108.2(2)
O2 C6 C7 111.2(2)
C8 C6 C7 112.9(3)
O2 C6 C9 102.0(2)
C8 C6 C9 111.6(3)
C7 C6 C9 110.4(2)
O3 C10 O4 104.4(2)
O3 C10 Cu2 128.35(18)
O4 C10 Cu2 127.13(18)
O3 C11 C12 108.3(2)
O3 C11 C14 111.4(2)
C12 C11 C14 112.2(3)
O3 C11 C13 101.6(2)
C12 C11 C13 112.6(3)
C14 C11 C13 110.3(3)
O4 C15 C16 108.3(2)
O4 C15 C17 111.1(2)
C16 C15 C17 113.2(2)
O4 C15 C18 102.20(19)
C16 C15 C18 110.8(2)
C17 C15 C18 110.7(3)

loop_
_geom_bond_atom_site_label_1
_geom_bond_atom_site_label_2
_geom_bond_distance
Cu1 C1 1.910(2)
Cu1 Br1 2.4179(5)
Cu1 Br2 2.4570(5)
Cu2 C10 1.897(2)
Cu2 Br2 2.3964(5)
Cu2 Br1 2.4772(5)
O1 C1 1.308(3)
O1 C2 1.495(3)
O2 C1 1.307(3)
O2 C6 1.492(3)
O3 C10 1.315(3)
O3 C11 1.489(3)
O4 C10 1.318(3)
O4 C15 1.494(3)
C2 C4 1.503(4)
C2 C5 1.511(4)
C2 C3 1.518(3)
C6 C8 1.503(4)
C6 C7 1.514(4)
C6 C9 1.517(4)
C11 C12 1.502(5)
C11 C14 1.506(4)
C11 C13 1.514(4)
C15 C16 1.509(4)
C15 C17 1.510(4)
C15 C18 1.519(3)

loop_
_geom_torsion_atom_site_label_1
_geom_torsion_atom_site_label_2
_geom_torsion_atom_site_label_3
_geom_torsion_atom_site_label_4
_geom_torsion
C1 Cu1 Br1 Cu2 161.01(11)
Br2 Cu1 Br1 Cu2 -20.797(14)
C10 Cu2 Br1 Cu1 -159.72(10)
Br2 Cu2 Br1 Cu1 21.349(14)
C10 Cu2 Br2 Cu1 160.27(11)
Br1 Cu2 Br2 Cu1 -20.930(14)
C1 Cu1 Br2 Cu2 -160.18(10)
Br1 Cu1 Br2 Cu2 21.467(15)
C6 O2 C1 O1 171.9(2)
C6 O2 C1 Cu1 -10.4(4)
C2 O1 C1 O2 174.0(2)
C2 O1 C1 Cu1 -3.7(4)
Br1 Cu1 C1 O2 77.7(3)
Br2 Cu1 C1 O2 -100.0(2)
Br1 Cu1 C1 O1 -105.0(2)
Br2 Cu1 C1 O1 77.2(3)
C1 O1 C2 C4 -63.6(3)
C1 O1 C2 C5 60.5(3)
C1 O1 C2 C3 178.2(2)
C1 O2 C6 C8 -69.5(3)
C1 O2 C6 C7 55.0(3)
C1 O2 C6 C9 172.7(3)
C11 O3 C10 O4 -173.3(2)
C11 O3 C10 Cu2 10.5(4)
C15 O4 C10 O3 174.2(2)
C15 O4 C10 Cu2 -9.6(4)
Br2 Cu2 C10 O3 -98.1(3)
Br1 Cu2 C10 O3 83.4(3)
Br2 Cu2 C10 O4 86.5(3)
Br1 Cu2 C10 O4 -92.0(3)
C10 O3 C11 C12 66.7(3)
C10 O3 C11 C14 -57.2(3)
C10 O3 C11 C13 -174.6(3)
C10 O4 C15 C16 -65.0(3)
C10 O4 C15 C17 59.9(3)
C10 O4 C15 C18 178.1(3)
